data_7226029
loop_
_publ_author_name
'Yao, Ching-Fa'
'Villuri, Bharath Kumar'
'Kotipalli, Trimurtulu'
'Kavala, Veerababurao'
'Ichake, Sachin S.'
'Bandi, Vijayalakshmi'
'Kuo, Chun-Wei'

_publ_section_title
;
 Synthesis of Spiro Isoindolinone-indolines and 1,2-Disubstituted Indoles
 from 2-Iodobenzamide derivatives
;
_journal_name_full 'RSC Adv.'
_journal_paper_doi 10.1039/C6RA15002K
_journal_year 2016
_chemical_formula_moiety 'C23 H16 Br Cl N2 O2'
_chemical_formula_sum 'C23 H16 Br Cl N2 O2'
_chemical_formula_weight 467.74
_chemical_name_systematic
;
 ?
;
_space_group_IT_number 19
_symmetry_cell_setting orthorhombic
_symmetry_space_group_name_Hall 'P 2ac 2ab'
_symmetry_space_group_name_H-M 'P 21 21 21'
_atom_sites_solution_hydrogens geom
_atom_sites_solution_primary direct
_atom_sites_solution_secondary difmap
_audit_creation_method SHELXL-97
_audit_update_record
;
2016-06-08 deposited with the CCDC.
2016-07-21 downloaded from the CCDC.
;
_cell_angle_alpha 90.00
_cell_angle_beta 90.00
_cell_angle_gamma 90.00
_cell_formula_units_Z 4
_cell_length_a 7.8972(3)
_cell_length_b 15.0212(6)
_cell_length_c 16.9789(5)
_cell_measurement_reflns_used 5059
_cell_measurement_temperature 200(2)
_cell_measurement_theta_max 24.81
_cell_measurement_theta_min 2.71
_cell_volume 2014.13(13)
_computing_molecular_graphics 'Ortep-3 for Windows (Farrugia, 1997)'
_computing_publication_material 'WinGX publication routines (Farrugia, 1999)'
_computing_structure_refinement 'SHELXL-97 (Sheldrick, 1997)'
_computing_structure_solution 'SHELXS-86 (Sheldrick, 1986)'
_diffrn_ambient_temperature 200(2)
_diffrn_measured_fraction_theta_full 0.998
_diffrn_measured_fraction_theta_max 0.998
_diffrn_measurement_device_type 'Bruker APEX2'
_diffrn_radiation_monochromator graphite
_diffrn_radiation_source 'fine-focus sealed tube'
_diffrn_radiation_type MoK\a
_diffrn_radiation_wavelength 0.71073
_diffrn_reflns_av_R_equivalents 0.0347
_diffrn_reflns_av_sigmaI/netI 0.0445
_diffrn_reflns_limit_h_max 9
_diffrn_reflns_limit_h_min -8
_diffrn_reflns_limit_k_max 17
_diffrn_reflns_limit_k_min -11
_diffrn_reflns_limit_l_max 20
_diffrn_reflns_limit_l_min -20
_diffrn_reflns_number 11832
_diffrn_reflns_theta_full 25.02
_diffrn_reflns_theta_max 25.02
_diffrn_reflns_theta_min 1.81
_exptl_absorpt_coefficient_mu 2.196
_exptl_absorpt_correction_T_max 0.8439
_exptl_absorpt_correction_T_min 0.2827
_exptl_absorpt_correction_type multi-scan
_exptl_crystal_colour colorless
_exptl_crystal_density_diffrn 1.542
_exptl_crystal_density_method 'not measured'
_exptl_crystal_description prism
_exptl_crystal_F_000 944
_exptl_crystal_size_max 0.77
_exptl_crystal_size_mid 0.26
_exptl_crystal_size_min 0.08
_refine_diff_density_max 0.353
_refine_diff_density_min -0.281
_refine_diff_density_rms 0.056
_refine_ls_abs_structure_details 'Flack H D (1983), Acta Cryst. A39, 876-881'
_refine_ls_abs_structure_Flack 0.00
_refine_ls_extinction_method none
_refine_ls_goodness_of_fit_ref 1.029
_refine_ls_hydrogen_treatment constr
_refine_ls_matrix_type full
_refine_ls_number_parameters 262
_refine_ls_number_reflns 3489
_refine_ls_number_restraints 0
_refine_ls_restrained_S_all 1.029
_refine_ls_R_factor_all 0.0436
_refine_ls_R_factor_gt 0.0333
_refine_ls_shift/su_max 0.001
_refine_ls_shift/su_mean 0.000
_refine_ls_structure_factor_coef Fsqd
_refine_ls_weighting_details 'calc w=1/[\s^2^(Fo^2^)+(0.0327P)^2^+0.7014P] where P=(Fo^2^+2Fc^2^)/3'
_refine_ls_weighting_scheme calc
_refine_ls_wR_factor_gt 0.0681
_refine_ls_wR_factor_ref 0.0719
_reflns_number_gt 3047
_reflns_number_total 3489
_reflns_threshold_expression >2sigma(I)
_cod_data_source_file c6ra15002k2.cif
_cod_data_source_block a17747
_cod_database_code 7226029

loop_
_symmetry_equiv_pos_as_xyz
'x, y, z'
'-x+1/2, -y, z+1/2'
'-x, y+1/2, -z+1/2'
'x+1/2, -y+1/2, -z'

loop_
_atom_site_label
_atom_site_type_symbol
_atom_site_fract_x
_atom_site_fract_y
_atom_site_fract_z
_atom_site_U_iso_or_equiv
_atom_site_adp_type
_atom_site_occupancy
_atom_site_symmetry_multiplicity
_atom_site_calc_flag
_atom_site_refinement_flags
C1 C 0.1795(5) 0.00231(19) 0.77164(16) 0.0192(8) Uani 1 1 d .
H1 H 0.0958 0.0519 0.7772 0.023 Uiso 1 1 calc R
C2 C 0.3508(4) 0.0333(2) 0.81040(17) 0.0193(7) Uani 1 1 d .
C3 C 0.4987(4) 0.0451(2) 0.75499(19) 0.0216(8) Uani 1 1 d .
C4 C 0.5865(4) -0.0187(3) 0.71366(19) 0.0273(8) Uani 1 1 d .
H4 H 0.5590 -0.0801 0.7180 0.033 Uiso 1 1 calc R
C5 C 0.7175(5) 0.0103(2) 0.6651(2) 0.0324(9) Uani 1 1 d .
H5 H 0.7797 -0.0322 0.6356 0.039 Uiso 1 1 calc R
C6 C 0.7597(5) 0.0998(3) 0.6587(2) 0.0414(10) Uani 1 1 d .
H6 H 0.8474 0.1180 0.6239 0.050 Uiso 1 1 calc R
C7 C 0.6732(6) 0.1630(2) 0.7034(2) 0.0362(10) Uani 1 1 d .
H7 H 0.7036 0.2241 0.7012 0.043 Uiso 1 1 calc R
C8 C 0.5424(5) 0.1345(2) 0.7510(2) 0.0229(8) Uani 1 1 d .
C9 C 0.4326(5) 0.1856(2) 0.80543(19) 0.0261(9) Uani 1 1 d .
C10 C 0.1866(5) 0.1486(2) 0.88921(18) 0.0225(8) Uani 1 1 d .
C11 C 0.0635(5) 0.2065(2) 0.8599(2) 0.0351(10) Uani 1 1 d .
H11 H 0.0733 0.2296 0.8080 0.042 Uiso 1 1 calc R
C12 C -0.0719(6) 0.2298(2) 0.9064(2) 0.0392(11) Uani 1 1 d .
H12 H -0.1558 0.2690 0.8864 0.047 Uiso 1 1 calc R
C13 C -0.0870(5) 0.1966(2) 0.9822(2) 0.0351(10) Uani 1 1 d .
H13 H -0.1809 0.2132 1.0140 0.042 Uiso 1 1 calc R
C14 C 0.0322(5) 0.1405(2) 1.0109(2) 0.0304(9) Uani 1 1 d .
H14 H 0.0215 0.1177 1.0629 0.036 Uiso 1 1 calc R
C15 C 0.1702(5) 0.1160(2) 0.96490(19) 0.0270(9) Uani 1 1 d .
H15 H 0.2535 0.0768 0.9856 0.032 Uiso 1 1 calc R
C16 C 0.5125(5) -0.0351(3) 0.9269(2) 0.0318(9) Uani 1 1 d .
C17 C 0.6522(5) 0.0303(3) 0.9197(2) 0.0426(10) Uani 1 1 d .
H17A H 0.6299 0.0700 0.8750 0.064 Uiso 1 1 calc R
H17B H 0.7592 -0.0012 0.9110 0.064 Uiso 1 1 calc R
H17C H 0.6598 0.0655 0.9682 0.064 Uiso 1 1 calc R
C18 C 0.2341(4) -0.0896(2) 0.8812(2) 0.0215(8) Uani 1 1 d .
C19 C 0.1985(6) -0.1541(2) 0.9380(2) 0.0290(9) Uani 1 1 d .
H19 H 0.2752 -0.1647 0.9800 0.035 Uiso 1 1 calc R
C20 C 0.0501(5) -0.2023(3) 0.9321(2) 0.0329(10) Uani 1 1 d .
H20 H 0.0241 -0.2465 0.9702 0.039 Uiso 1 1 calc R
C21 C -0.0612(5) -0.1859(3) 0.8703(2) 0.0321(9) Uani 1 1 d .
C22 C -0.0292(5) -0.1219(2) 0.81466(19) 0.0259(9) Uani 1 1 d .
H22 H -0.1068 -0.1110 0.7730 0.031 Uiso 1 1 calc R
C23 C 0.1200(5) -0.0735(2) 0.82101(18) 0.0214(8) Uani 1 1 d .
N1 N 0.3268(4) 0.12425(15) 0.84137(16) 0.0223(6) Uani 1 1 d .
N2 N 0.3773(3) -0.03339(18) 0.87451(15) 0.0206(6) Uani 1 1 d .
O1 O 0.4332(4) 0.26572(15) 0.81881(14) 0.0357(7) Uani 1 1 d .
O2 O 0.5148(4) -0.0901(2) 0.97983(17) 0.0509(8) Uani 1 1 d .
Cl1 Cl -0.24455(14) -0.25056(8) 0.86267(6) 0.0557(3) Uani 1 1 d .
Br1 Br 0.19162(5) -0.02987(3) 0.659830(19) 0.03558(12) Uani 1 1 d .

loop_
_atom_site_aniso_label
_atom_site_aniso_U_11
_atom_site_aniso_U_22
_atom_site_aniso_U_33
_atom_site_aniso_U_23
_atom_site_aniso_U_13
_atom_site_aniso_U_12
C1 0.0244(19) 0.0205(17) 0.0128(15) -0.0029(12) 0.0018(15) 0.0015(17)
C2 0.023(2) 0.0157(16) 0.0186(14) 0.0022(15) -0.0016(13) -0.0003(17)
C3 0.0199(18) 0.026(2) 0.0188(16) -0.0004(16) -0.0027(14) -0.0001(17)
C4 0.027(2) 0.029(2) 0.0260(17) -0.0012(18) -0.0012(16) 0.0047(19)
C5 0.026(2) 0.037(2) 0.0335(19) -0.0060(17) 0.0025(19) 0.0080(17)
C6 0.036(2) 0.052(2) 0.036(2) 0.004(2) 0.011(2) -0.006(2)
C7 0.042(3) 0.032(2) 0.034(2) 0.0060(17) 0.002(2) -0.010(2)
C8 0.025(2) 0.025(2) 0.0185(16) 0.0014(16) -0.0018(17) -0.0026(17)
C9 0.038(2) 0.021(2) 0.0189(17) 0.0049(16) -0.0043(17) -0.0041(18)
C10 0.029(2) 0.0150(16) 0.0233(17) -0.0053(14) 0.0031(19) -0.0011(19)
C11 0.052(3) 0.025(2) 0.027(2) 0.0014(17) 0.002(2) 0.011(2)
C12 0.046(3) 0.028(2) 0.044(3) -0.0004(19) 0.004(2) 0.016(2)
C13 0.039(3) 0.029(2) 0.037(2) -0.0095(19) 0.008(2) 0.000(2)
C14 0.038(2) 0.027(2) 0.026(2) -0.0009(17) 0.0050(19) -0.0011(19)
C15 0.034(2) 0.0259(19) 0.0210(17) 0.0003(15) 0.0002(19) 0.0014(19)
C16 0.035(2) 0.032(2) 0.0291(19) 0.002(2) -0.0079(16) 0.000(2)
C17 0.038(3) 0.046(2) 0.044(2) 0.003(2) -0.0159(19) -0.016(2)
C18 0.028(2) 0.0149(17) 0.0218(17) -0.0001(15) -0.0010(15) 0.0006(16)
C19 0.033(2) 0.0281(19) 0.0259(18) 0.0092(15) -0.006(2) 0.000(2)
C20 0.040(3) 0.033(2) 0.0263(19) 0.0120(17) -0.0016(19) -0.011(2)
C21 0.031(2) 0.037(2) 0.0287(19) -0.0005(18) 0.0032(19) -0.0165(19)
C22 0.027(2) 0.031(2) 0.0199(18) 0.0040(16) -0.0047(16) -0.0015(18)
C23 0.028(2) 0.0188(17) 0.0176(18) 0.0004(14) 0.0010(15) -0.0026(16)
N1 0.0313(17) 0.0142(13) 0.0214(13) 0.0009(12) 0.0055(17) -0.0022(14)
N2 0.0241(15) 0.0167(14) 0.0210(13) 0.0048(14) -0.0043(12) -0.0042(15)
O1 0.0570(19) 0.0172(13) 0.0327(15) -0.0023(11) 0.0058(13) -0.0077(13)
O2 0.0456(19) 0.0567(19) 0.0504(18) 0.0284(16) -0.0233(15) -0.0162(16)
Cl1 0.0508(7) 0.0779(8) 0.0383(6) 0.0133(5) -0.0059(5) -0.0417(6)
Br1 0.0335(2) 0.0547(2) 0.01857(16) -0.00434(19) -0.00057(17) -0.0063(2)

loop_
_atom_type_symbol
_atom_type_description
_atom_type_scat_dispersion_real
_atom_type_scat_dispersion_imag
_atom_type_scat_source
C C 0.0033 0.0016 'International Tables Vol C Tables 4.2.6.8 and 6.1.1.4'
H H 0.0000 0.0000 'International Tables Vol C Tables 4.2.6.8 and 6.1.1.4'
N N 0.0061 0.0033 'International Tables Vol C Tables 4.2.6.8 and 6.1.1.4'
O O 0.0106 0.0060 'International Tables Vol C Tables 4.2.6.8 and 6.1.1.4'
Cl Cl 0.1484 0.1585 'International Tables Vol C Tables 4.2.6.8 and 6.1.1.4'
Br Br -0.2901 2.4595 'International Tables Vol C Tables 4.2.6.8 and 6.1.1.4'

loop_
_geom_angle_atom_site_label_1
_geom_angle_atom_site_label_2
_geom_angle_atom_site_label_3
_geom_angle
C23 C1 C2 105.2(3)
C23 C1 Br1 111.8(2)
C2 C1 Br1 115.8(2)
C23 C1 H1 107.9
C2 C1 H1 107.9
Br1 C1 H1 107.9
N1 C2 N2 112.3(2)
N1 C2 C3 102.3(3)
N2 C2 C3 115.1(3)
N1 C2 C1 108.2(3)
N2 C2 C1 103.1(2)
C3 C2 C1 116.0(2)
C4 C3 C8 121.6(3)
C4 C3 C2 128.8(3)
C8 C3 C2 109.6(3)
C3 C4 C5 117.2(3)
C3 C4 H4 121.4
C5 C4 H4 121.4
C6 C5 C4 121.9(3)
C6 C5 H5 119.1
C4 C5 H5 119.1
C5 C6 C7 119.9(4)
C5 C6 H6 120.1
C7 C6 H6 120.1
C8 C7 C6 118.4(3)
C8 C7 H7 120.8
C6 C7 H7 120.8
C7 C8 C3 121.0(3)
C7 C8 C9 130.0(3)
C3 C8 C9 109.0(3)
O1 C9 N1 125.1(3)
O1 C9 C8 128.5(3)
N1 C9 C8 106.4(3)
C15 C10 C11 119.2(4)
C15 C10 N1 120.9(3)
C11 C10 N1 119.9(3)
C12 C11 C10 119.7(3)
C12 C11 H11 120.2
C10 C11 H11 120.2
C11 C12 C13 120.6(4)
C11 C12 H12 119.7
C13 C12 H12 119.7
C14 C13 C12 119.9(4)
C14 C13 H13 120.1
C12 C13 H13 120.1
C13 C14 C15 120.5(3)
C13 C14 H14 119.8
C15 C14 H14 119.8
C10 C15 C14 120.2(4)
C10 C15 H15 119.9
C14 C15 H15 119.9
O2 C16 N2 119.7(3)
O2 C16 C17 119.9(3)
N2 C16 C17 120.4(3)
C16 C17 H17A 109.5
C16 C17 H17B 109.5
H17A C17 H17B 109.5
C16 C17 H17C 109.5
H17A C17 H17C 109.5
H17B C17 H17C 109.5
C23 C18 C19 120.0(3)
C23 C18 N2 110.8(3)
C19 C18 N2 129.1(3)
C20 C19 C18 119.0(3)
C20 C19 H19 120.5
C18 C19 H19 120.5
C19 C20 C21 119.9(3)
C19 C20 H20 120.1
C21 C20 H20 120.1
C22 C21 C20 121.8(3)
C22 C21 Cl1 119.4(3)
C20 C21 Cl1 118.8(3)
C21 C22 C23 118.0(3)
C21 C22 H22 121.0
C23 C22 H22 121.0
C18 C23 C22 121.2(3)
C18 C23 C1 110.1(3)
C22 C23 C1 128.6(3)
C9 N1 C10 123.4(3)
C9 N1 C2 112.4(3)
C10 N1 C2 122.8(3)
C16 N2 C18 123.4(3)
C16 N2 C2 125.9(3)
C18 N2 C2 110.3(2)

loop_
_geom_bond_atom_site_label_1
_geom_bond_atom_site_label_2
_geom_bond_distance
C1 C23 1.490(4)
C1 C2 1.575(5)
C1 Br1 1.961(3)
C1 H1 1.0000
C2 N1 1.476(4)
C2 N2 1.494(4)
C2 C3 1.510(5)
C3 C4 1.376(5)
C3 C8 1.389(5)
C4 C5 1.393(5)
C4 H4 0.9500
C5 C6 1.389(5)
C5 H5 0.9500
C6 C7 1.393(5)
C6 H6 0.9500
C7 C8 1.379(5)
C7 H7 0.9500
C8 C9 1.482(5)
C9 O1 1.225(4)
C9 N1 1.386(4)
C10 C15 1.381(4)
C10 C11 1.396(5)
C10 N1 1.421(5)
C11 C12 1.375(5)
C11 H11 0.9500
C12 C13 1.385(5)
C12 H12 0.9500
C13 C14 1.355(5)
C13 H13 0.9500
C14 C15 1.391(5)
C14 H14 0.9500
C15 H15 0.9500
C16 O2 1.220(4)
C16 N2 1.390(4)
C16 C17 1.483(5)
C17 H17A 0.9800
C17 H17B 0.9800
C17 H17C 0.9800
C18 C23 1.384(5)
C18 C19 1.395(5)
C18 N2 1.416(4)
C19 C20 1.380(5)
C19 H19 0.9500
C20 C21 1.391(5)
C20 H20 0.9500
C21 C22 1.372(5)
C21 Cl1 1.748(4)
C22 C23 1.388(5)
C22 H22 0.9500
